data_7026445
loop_
_publ_author_name
'Dutta, Daipayan'
'Jana, Atish D.'
'Debnath, Mainak'
'Bhaumik, Asim'
'Marek, Jaromir'
'Ali, Mahammad'

_publ_section_title
;
 Robust 1D open rack-like architecture in coordination polymers of
 Anderson POMs [{Na4(H2O)14}{Cu(gly)}2][TeMo6O24] and
 [{Cu(en)2}3{TeW6O24}]: synthesis, characterization and heterogeneous
 catalytic epoxidation of olefines.
;
_journal_issue 48
_journal_name_full 'Dalton transactions (Cambridge, England : 2003)'
_journal_page_first 11551
_journal_page_last 11559
_journal_paper_doi 10.1039/c0dt00426j
_journal_volume 39
_journal_year 2010
_chemical_formula_moiety 'C12 H48 Cu3 N12 O24 Te W6, 6(H2 O) '
_chemical_formula_sum 'C12 H60 Cu3 N12 O30 Te W6'
_chemical_formula_weight 2274.04
_chemical_name_systematic
;
?
;
_space_group_IT_number 2
_symmetry_cell_setting triclinic
_symmetry_space_group_name_Hall '-P 1'
_symmetry_space_group_name_H-M 'P -1'
_atom_sites_solution_hydrogens mixed
_atom_sites_solution_primary direct
_atom_sites_solution_secondary difmap
_audit_creation_method SHELXL-97
_cell_angle_alpha 67.382(4)
_cell_angle_beta 85.597(3)
_cell_angle_gamma 72.689(3)
_cell_formula_units_Z 1
_cell_length_a 8.5534(3)
_cell_length_b 11.5294(4)
_cell_length_c 13.1841(5)
_cell_measurement_reflns_used 6854
_cell_measurement_temperature 100(2)
_cell_measurement_theta_max 29.0786
_cell_measurement_theta_min 2.9437
_cell_volume 1144.75(8)
_computing_structure_refinement 'SHELXL-97 (Sheldrick, 1997)'
_computing_structure_solution 'SHELXS-97 (Sheldrick, 1990)'
_diffrn_ambient_temperature 100(2)
_diffrn_detector_area_resol_mean 8.3611
_diffrn_measured_fraction_theta_full 0.995
_diffrn_measured_fraction_theta_max 0.995
_diffrn_measurement_device_type 'Xcalibur, Sapphire2, large Be window'
_diffrn_measurement_method '\w scans'
_diffrn_radiation_monochromator graphite
_diffrn_radiation_source 'Enhance (Mo) X-ray Source'
_diffrn_radiation_type 'Mo K\a'
_diffrn_radiation_wavelength 0.71069
_diffrn_reflns_av_R_equivalents 0.0192
_diffrn_reflns_av_sigmaI/netI 0.0134
_diffrn_reflns_limit_h_max 9
_diffrn_reflns_limit_h_min -10
_diffrn_reflns_limit_k_max 13
_diffrn_reflns_limit_k_min -10
_diffrn_reflns_limit_l_max 15
_diffrn_reflns_limit_l_min -12
_diffrn_reflns_number 5959
_diffrn_reflns_theta_full 25.01
_diffrn_reflns_theta_max 25.01
_diffrn_reflns_theta_min 2.95
_exptl_absorpt_coefficient_mu 16.932
_exptl_absorpt_correction_T_max 0.067
_exptl_absorpt_correction_T_min 0.016
_exptl_absorpt_correction_type analytical
_exptl_absorpt_process_details
;
CrysAlis RED, Oxford Diffraction Ltd.,
Version 1.171.33.52 (release 06-11-2009 CrysAlis171 .NET)
(compiled Nov 6 2009,16:24:50)
Analytical numeric absorption correction using a multifaceted crystal
model based on expressions derived by R.C. Clark & J.S. Reid.
(Clark, R. C. & Reid, J. S. (1995). Acta Cryst. A51, 887-897)
;
_exptl_crystal_colour blue
_exptl_crystal_density_diffrn 3.299
_exptl_crystal_density_method 'not measured'
_exptl_crystal_description prism
_exptl_crystal_F_000 1039
_exptl_crystal_size_max 0.4442
_exptl_crystal_size_mid 0.3394
_exptl_crystal_size_min 0.3022
_refine_diff_density_max 1.123
_refine_diff_density_min -2.200
_refine_diff_density_rms 0.270
_refine_ls_extinction_method none
_refine_ls_goodness_of_fit_ref 1.264
_refine_ls_hydrogen_treatment mixed
_refine_ls_matrix_type full
_refine_ls_number_parameters 310
_refine_ls_number_reflns 4013
_refine_ls_number_restraints 24
_refine_ls_restrained_S_all 1.262
_refine_ls_R_factor_all 0.0294
_refine_ls_R_factor_gt 0.0289
_refine_ls_shift/su_max 0.001
_refine_ls_shift/su_mean 0.000
_refine_ls_structure_factor_coef Fsqd
_refine_ls_weighting_details 'calc w=1/[\s^2^(Fo^2^)+(0.0350P)^2^+15.0000P] where P=(Fo^2^+2Fc^2^)/3'
_refine_ls_weighting_scheme calc
_refine_ls_wR_factor_gt 0.0784
_refine_ls_wR_factor_ref 0.0786
_reflns_number_gt 3947
_reflns_number_total 4013
_reflns_threshold_expression >2sigma(I)
_cod_data_source_file c0dt00426j.txt
_cod_data_source_block IN_10_01d
_cod_original_cell_volume 1144.75(7)
_cod_database_code 7026445

loop_
_symmetry_equiv_pos_as_xyz
'x, y, z'
'-x, -y, -z'

loop_
_atom_site_label
_atom_site_type_symbol
_atom_site_fract_x
_atom_site_fract_y
_atom_site_fract_z
_atom_site_U_iso_or_equiv
_atom_site_adp_type
_atom_site_occupancy
_atom_site_symmetry_multiplicity
_atom_site_calc_flag
_atom_site_refinement_flags
W1 W -0.17989(4) 0.22972(3) 0.59308(2) 0.00717(10) Uani 1 1 d .
W2 W -0.16060(4) -0.07756(3) 0.74327(2) 0.00734(10) Uani 1 1 d .
W3 W 0.01069(4) -0.30764(3) 0.64633(2) 0.00705(10) Uani 1 1 d .
Te1 Te 0.0000 0.0000 0.5000 0.00676(15) Uani 1 2 d S
O1 O -0.3522(7) 0.3604(5) 0.5294(5) 0.0135(12) Uani 1 1 d .
O2 O -0.1340(7) 0.2549(6) 0.7086(5) 0.0136(12) Uani 1 1 d .
O3 O -0.2925(7) 0.0981(5) 0.6627(4) 0.0105(11) Uani 1 1 d U
O4 O 0.0088(7) 0.0308(5) 0.6323(4) 0.0101(11) Uani 1 1 d .
O5 O -0.1634(7) 0.1690(5) 0.4470(5) 0.0106(11) Uani 1 1 d .
O6 O -0.0105(6) 0.2949(5) 0.5042(4) 0.0073(10) Uani 1 1 d U
O7 O -0.1034(7) -0.0616(6) 0.8595(5) 0.0138(12) Uani 1 1 d .
O8 O -0.3248(7) -0.1431(6) 0.7814(5) 0.0145(12) Uani 1 1 d .
O9 O 0.0156(7) -0.2343(5) 0.7559(4) 0.0096(11) Uani 1 1 d U
O10 O -0.1537(7) -0.0947(6) 0.5758(5) 0.0115(11) Uani 1 1 d .
O11 O 0.1783(7) -0.4477(6) 0.7003(5) 0.0142(12) Uani 1 1 d .
O12 O -0.1615(7) -0.3625(5) 0.6843(5) 0.0124(11) Uani 1 1 d .
Cu1 Cu -0.41218(11) -0.32708(9) 0.59018(8) 0.0105(2) Uani 1 1 d .
Cu2 Cu 0.0000 0.0000 1.0000 0.0111(3) Uani 1 2 d S
N1 N -0.5381(8) -0.2573(7) 0.7018(6) 0.0135(14) Uani 1 1 d .
H1A H -0.4825 -0.2126 0.7202 0.016 Uiso 1 1 calc R
H1B H -0.6363 -0.2015 0.6716 0.016 Uiso 1 1 calc R
N2 N -0.4334(8) -0.5005(7) 0.6977(6) 0.0136(14) Uani 1 1 d .
H2A H -0.5259 -0.5138 0.6826 0.016 Uiso 1 1 calc R
H2B H -0.3473 -0.5667 0.6946 0.016 Uiso 1 1 calc R
N3 N -0.2806(8) -0.3852(7) 0.4763(5) 0.0116(13) Uani 1 1 d .
H3A H -0.1728 -0.4058 0.4921 0.014 Uiso 1 1 calc R
H3B H -0.3017 -0.4570 0.4760 0.014 Uiso 1 1 calc R
N4 N -0.4299(8) -0.1449(7) 0.4790(6) 0.0125(14) Uani 1 1 d .
H4A H -0.5362 -0.1004 0.4605 0.015 Uiso 1 1 calc R
H4B H -0.3881 -0.1020 0.5092 0.015 Uiso 1 1 calc R
N5 N -0.1884(8) 0.1646(7) 0.9433(6) 0.0142(14) Uani 1 1 d .
H5A H -0.1793 0.2234 0.9700 0.017 Uiso 1 1 calc R
H5B H -0.1905 0.2009 0.8693 0.017 Uiso 1 1 calc R
N6 N -0.1552(8) -0.0702(7) 1.1157(6) 0.0154(15) Uani 1 1 d .
H6A H -0.1744 -0.1394 1.1086 0.019 Uiso 1 1 calc R
H6B H -0.1105 -0.0968 1.1835 0.019 Uiso 1 1 calc R
C1 C -0.5624(10) -0.3662(9) 0.8021(7) 0.0166(17) Uani 1 1 d .
H1C H -0.6724 -0.3729 0.7999 0.020 Uiso 1 1 calc R
H1D H -0.5490 -0.3491 0.8670 0.020 Uiso 1 1 calc R
C2 C -0.4378(10) -0.4937(8) 0.8078(7) 0.0146(17) Uani 1 1 d .
H2C H -0.3305 -0.4967 0.8296 0.017 Uiso 1 1 calc R
H2D H -0.4684 -0.5678 0.8617 0.017 Uiso 1 1 calc R
C3 C -0.3253(10) -0.2764(9) 0.3663(7) 0.0163(17) Uani 1 1 d .
H3C H -0.4281 -0.2740 0.3379 0.020 Uiso 1 1 calc R
H3D H -0.2411 -0.2901 0.3150 0.020 Uiso 1 1 calc R
C4 C -0.3417(10) -0.1482(8) 0.3790(7) 0.0134(16) Uani 1 1 d .
H4C H -0.2337 -0.1390 0.3837 0.016 Uiso 1 1 calc R
H4D H -0.4009 -0.0753 0.3151 0.016 Uiso 1 1 calc R
C5 C -0.3402(11) 0.1252(9) 0.9813(7) 0.0182(18) Uani 1 1 d .
H5C H -0.3638 0.0794 0.9389 0.022 Uiso 1 1 calc R
H5D H -0.4325 0.2023 0.9717 0.022 Uiso 1 1 calc R
C6 C -0.3119(11) 0.0372(9) 1.1002(7) 0.0215(19) Uani 1 1 d .
H6C H -0.3064 0.0874 1.1436 0.026 Uiso 1 1 calc R
H6D H -0.4023 -0.0002 1.1249 0.026 Uiso 1 1 calc R
O21 O 0.1257(8) -0.3687(6) 0.9873(5) 0.0198(13) Uani 1 1 d D
H21V H 0.176(13) -0.442(7) 0.975(9) 0.030 Uiso 1 1 d D
H21W H 0.060(11) -0.344(11) 0.928(6) 0.030 Uiso 1 1 d D
O22 O -0.1339(8) -0.3323(6) 1.1209(5) 0.0214(13) Uani 1 1 d D
H22V H -0.150(14) -0.403(7) 1.177(6) 0.032 Uiso 1 1 d D
H22W H -0.055(10) -0.373(10) 1.087(9) 0.032 Uiso 1 1 d D
O23 O 0.3079(8) -0.6264(6) 1.0231(5) 0.0206(13) Uani 1 1 d D
H23V H 0.284(14) -0.647(11) 0.968(7) 0.031 Uiso 1 1 d D
H23W H 0.283(14) -0.695(7) 1.075(7) 0.031 Uiso 1 1 d D

loop_
_atom_site_aniso_label
_atom_site_aniso_U_11
_atom_site_aniso_U_22
_atom_site_aniso_U_33
_atom_site_aniso_U_23
_atom_site_aniso_U_13
_atom_site_aniso_U_12
W1 0.00743(16) 0.00630(16) 0.00752(17) -0.00224(12) -0.00044(11) -0.00194(12)
W2 0.00790(16) 0.00701(17) 0.00695(17) -0.00195(12) -0.00057(11) -0.00268(12)
W3 0.00702(16) 0.00633(16) 0.00731(17) -0.00155(12) -0.00111(11) -0.00229(12)
Te1 0.0071(3) 0.0064(3) 0.0067(3) -0.0020(3) -0.0004(3) -0.0025(3)
O1 0.014(3) 0.007(3) 0.017(3) -0.002(2) -0.001(2) -0.002(2)
O2 0.012(3) 0.013(3) 0.011(3) -0.004(2) -0.001(2) 0.001(2)
O3 0.0109(18) 0.0093(18) 0.0117(18) -0.0031(14) 0.0017(14) -0.0052(14)
O4 0.014(3) 0.012(3) 0.005(3) -0.003(2) 0.000(2) -0.005(2)
O5 0.011(3) 0.007(3) 0.012(3) 0.000(2) -0.001(2) -0.003(2)
O6 0.0084(17) 0.0070(17) 0.0087(18) -0.0041(14) 0.0000(14) -0.0037(14)
O7 0.011(3) 0.015(3) 0.012(3) -0.004(2) -0.002(2) 0.000(2)
O8 0.015(3) 0.013(3) 0.015(3) -0.004(2) -0.001(2) -0.005(2)
O9 0.0113(18) 0.0118(18) 0.0079(18) -0.0063(14) -0.0026(14) -0.0021(14)
O10 0.008(3) 0.017(3) 0.011(3) -0.003(2) 0.001(2) -0.009(2)
O11 0.012(3) 0.011(3) 0.016(3) -0.005(2) -0.003(2) 0.002(2)
O12 0.011(3) 0.011(3) 0.012(3) -0.001(2) -0.001(2) -0.002(2)
Cu1 0.0113(5) 0.0088(5) 0.0106(5) -0.0030(4) -0.0007(4) -0.0025(4)
Cu2 0.0101(6) 0.0096(6) 0.0112(7) -0.0018(5) 0.0005(5) -0.0026(5)
N1 0.007(3) 0.015(4) 0.019(4) -0.008(3) -0.002(3) -0.001(3)
N2 0.007(3) 0.015(4) 0.017(4) -0.008(3) 0.002(3) 0.001(3)
N3 0.014(3) 0.010(3) 0.012(3) -0.003(3) -0.004(3) -0.006(3)
N4 0.013(3) 0.009(3) 0.017(3) -0.006(3) -0.005(3) -0.002(3)
N5 0.014(3) 0.015(4) 0.013(3) -0.006(3) 0.000(3) -0.001(3)
N6 0.013(3) 0.016(4) 0.016(4) -0.006(3) 0.001(3) -0.003(3)
C1 0.013(4) 0.024(5) 0.013(4) -0.008(4) -0.002(3) -0.004(3)
C2 0.016(4) 0.014(4) 0.010(4) 0.002(3) -0.002(3) -0.007(3)
C3 0.013(4) 0.023(5) 0.012(4) -0.005(4) 0.001(3) -0.007(3)
C4 0.008(4) 0.012(4) 0.019(4) -0.003(3) -0.003(3) -0.003(3)
C5 0.018(4) 0.014(4) 0.018(4) -0.004(4) 0.002(3) -0.002(3)
C6 0.021(5) 0.018(4) 0.018(5) -0.003(4) 0.004(4) -0.001(4)
O21 0.021(3) 0.021(3) 0.016(3) -0.005(3) -0.005(2) -0.004(3)
O22 0.029(4) 0.014(3) 0.022(3) -0.006(3) 0.002(3) -0.009(3)
O23 0.021(3) 0.021(3) 0.018(3) -0.004(3) -0.001(3) -0.009(3)

loop_
_atom_type_symbol
_atom_type_description
_atom_type_scat_dispersion_real
_atom_type_scat_dispersion_imag
_atom_type_scat_source
C C 0.0033 0.0016 'International Tables Vol C Tables 4.2.6.8 and 6.1.1.4'
H H 0.0000 0.0000 'International Tables Vol C Tables 4.2.6.8 and 6.1.1.4'
N N 0.0061 0.0033 'International Tables Vol C Tables 4.2.6.8 and 6.1.1.4'
O O 0.0106 0.0060 'International Tables Vol C Tables 4.2.6.8 and 6.1.1.4'
Cu Cu 0.3201 1.2651 'International Tables Vol C Tables 4.2.6.8 and 6.1.1.4'
Te Te -0.5308 1.6751 'International Tables Vol C Tables 4.2.6.8 and 6.1.1.4'
W W -0.8490 6.8722 'International Tables Vol C Tables 4.2.6.8 and 6.1.1.4'

loop_
_geom_angle_atom_site_label_1
_geom_angle_atom_site_label_2
_geom_angle_atom_site_label_3
_geom_angle
_geom_angle_site_symmetry_1
_geom_angle_site_symmetry_3
O1 W1 O2 104.8(3) . .
O1 W1 O3 97.2(2) . .
O2 W1 O3 99.4(3) . .
O1 W1 O6 99.9(2) . .
O2 W1 O6 95.8(2) . .
O3 W1 O6 153.3(2) . .
O1 W1 O4 157.7(2) . .
O2 W1 O4 96.6(2) . .
O3 W1 O4 72.9(2) . .
O6 W1 O4 83.8(2) . .
O1 W1 O5 89.4(2) . .
O2 W1 O5 164.0(2) . .
O3 W1 O5 85.7(2) . .
O6 W1 O5 74.2(2) . .
O4 W1 O5 70.37(19) . .
O7 W2 O8 105.4(3) . .
O7 W2 O3 100.9(2) . .
O8 W2 O3 95.2(2) . .
O7 W2 O9 96.7(2) . .
O8 W2 O9 100.4(3) . .
O3 W2 O9 152.5(2) . .
O7 W2 O4 94.2(2) . .
O8 W2 O4 158.9(2) . .
O3 W2 O4 73.1(2) . .
O9 W2 O4 84.7(2) . .
O7 W2 O10 161.8(2) . .
O8 W2 O10 91.9(2) . .
O3 W2 O10 83.1(2) . .
O9 W2 O10 73.9(2) . .
O4 W2 O10 69.67(19) . .
O12 W3 O11 105.4(3) . .
O12 W3 O6 97.0(2) . 2_556
O11 W3 O6 99.1(2) . 2_556
O12 W3 O9 100.3(2) . .
O11 W3 O9 97.5(2) . .
O6 W3 O9 151.9(2) 2_556 .
O12 W3 O5 158.3(2) . 2_556
O11 W3 O5 95.6(2) . 2_556
O6 W3 O5 73.7(2) 2_556 2_556
O9 W3 O5 82.2(2) . 2_556
O12 W3 O10 90.1(2) . .
O11 W3 O10 163.5(2) . .
O6 W3 O10 84.4(2) 2_556 .
O9 W3 O10 73.7(2) . .
O5 W3 O10 69.71(19) 2_556 .
O4 Te1 O4 180 . 2_556
O4 Te1 O5 94.4(2) . 2_556
O4 Te1 O5 85.6(2) 2_556 2_556
O4 Te1 O5 85.6(2) . .
O4 Te1 O5 94.4(2) 2_556 .
O5 Te1 O5 180 2_556 .
O4 Te1 O10 95.0(2) . 2_556
O4 Te1 O10 85.0(2) 2_556 2_556
O5 Te1 O10 94.5(2) 2_556 2_556
O5 Te1 O10 85.5(2) . 2_556
O4 Te1 O10 85.0(2) . .
O4 Te1 O10 95.0(2) 2_556 .
O5 Te1 O10 85.5(2) 2_556 .
O5 Te1 O10 94.5(2) . .
O10 Te1 O10 180 2_556 .
W2 O3 W1 117.3(3) . .
Te1 O4 W1 102.2(2) . .
Te1 O4 W2 103.2(2) . .
W1 O4 W2 92.9(2) . .
Te1 O5 W1 101.9(2) . .
Te1 O5 W3 102.4(2) . 2_556
W1 O5 W3 91.9(2) . 2_556
W3 O6 W1 115.9(3) 2_556 .
W2 O9 W3 116.0(3) . .
Te1 O10 W2 102.2(2) . .
Te1 O10 W3 102.3(2) . .
W2 O10 W3 91.8(2) . .
W3 O12 Cu1 134.7(3) . .
N3 Cu1 N2 99.9(3) . .
N3 Cu1 N4 84.2(3) . .
N2 Cu1 N4 170.9(3) . .
N3 Cu1 N1 175.8(3) . .
N2 Cu1 N1 83.8(3) . .
N4 Cu1 N1 92.4(3) . .
N3 Cu1 O12 89.6(2) . .
N2 Cu1 O12 90.3(2) . .
N4 Cu1 O12 97.9(2) . .
N1 Cu1 O12 88.6(2) . .
N5 Cu2 N5 180 2_557 .
N5 Cu2 N6 85.3(3) 2_557 2_557
N5 Cu2 N6 94.7(3) . 2_557
N5 Cu2 N6 94.7(3) 2_557 .
N5 Cu2 N6 85.3(3) . .
N6 Cu2 N6 180 2_557 .
C1 N1 Cu1 110.9(5) . .
C1 N1 H1A 109.5 . .
Cu1 N1 H1A 109.5 . .
C1 N1 H1B 109.5 . .
Cu1 N1 H1B 109.5 . .
H1A N1 H1B 108.0 . .
C2 N2 Cu1 106.2(5) . .
C2 N2 H2A 110.5 . .
Cu1 N2 H2A 110.5 . .
C2 N2 H2B 110.5 . .
Cu1 N2 H2B 110.5 . .
H2A N2 H2B 108.7 . .
C3 N3 Cu1 108.9(5) . .
C3 N3 H3A 109.9 . .
Cu1 N3 H3A 109.9 . .
C3 N3 H3B 109.9 . .
Cu1 N3 H3B 109.9 . .
H3A N3 H3B 108.3 . .
C4 N4 Cu1 111.7(5) . .
C4 N4 H4A 109.3 . .
Cu1 N4 H4A 109.3 . .
C4 N4 H4B 109.3 . .
Cu1 N4 H4B 109.3 . .
H4A N4 H4B 107.9 . .
C5 N5 Cu2 106.5(5) . .
C5 N5 H5A 110.4 . .
Cu2 N5 H5A 110.4 . .
C5 N5 H5B 110.4 . .
Cu2 N5 H5B 110.4 . .
H5A N5 H5B 108.6 . .
C6 N6 Cu2 108.3(5) . .
C6 N6 H6A 110.0 . .
Cu2 N6 H6A 110.0 . .
C6 N6 H6B 110.0 . .
Cu2 N6 H6B 110.0 . .
H6A N6 H6B 108.4 . .
N1 C1 C2 109.2(7) . .
N1 C1 H1C 109.8 . .
C2 C1 H1C 109.8 . .
N1 C1 H1D 109.8 . .
C2 C1 H1D 109.8 . .
H1C C1 H1D 108.3 . .
N2 C2 C1 108.4(6) . .
N2 C2 H2C 110.0 . .
C1 C2 H2C 110.0 . .
N2 C2 H2D 110.0 . .
C1 C2 H2D 110.0 . .
H2C C2 H2D 108.4 . .
N3 C3 C4 108.3(7) . .
N3 C3 H3C 110.0 . .
C4 C3 H3C 110.0 . .
N3 C3 H3D 110.0 . .
C4 C3 H3D 110.0 . .
H3C C3 H3D 108.4 . .
N4 C4 C3 110.4(7) . .
N4 C4 H4C 109.6 . .
C3 C4 H4C 109.6 . .
N4 C4 H4D 109.6 . .
C3 C4 H4D 109.6 . .
H4C C4 H4D 108.1 . .
N5 C5 C6 107.7(7) . .
N5 C5 H5C 110.2 . .
C6 C5 H5C 110.2 . .
N5 C5 H5D 110.2 . .
C6 C5 H5D 110.2 . .
H5C C5 H5D 108.5 . .
N6 C6 C5 109.6(7) . .
N6 C6 H6C 109.8 . .
C5 C6 H6C 109.8 . .
N6 C6 H6D 109.8 . .
C5 C6 H6D 109.8 . .
H6C C6 H6D 108.2 . .
H21V O21 H21W 87(10) . .
H22V O22 H22W 100(10) . .
H23V O23 H23W 94(10) . .

loop_
_geom_bond_atom_site_label_1
_geom_bond_atom_site_label_2
_geom_bond_distance
_geom_bond_site_symmetry_2
W1 O1 1.744(5) .
W1 O2 1.748(6) .
W1 O3 1.933(5) .
W1 O6 1.936(5) .
W1 O4 2.268(6) .
W1 O5 2.270(6) .
W2 O7 1.735(6) .
W2 O8 1.740(6) .
W2 O3 1.916(5) .
W2 O9 1.937(5) .
W2 O4 2.269(5) .
W2 O10 2.287(6) .
W3 O12 1.737(6) .
W3 O11 1.750(5) .
W3 O6 1.933(5) 2_556
W3 O9 1.942(5) .
W3 O5 2.293(5) 2_556
W3 O10 2.293(6) .
Te1 O4 1.921(5) .
Te1 O4 1.921(5) 2_556
Te1 O5 1.929(5) 2_556
Te1 O5 1.929(5) .
Te1 O10 1.932(5) 2_556
Te1 O10 1.932(5) .
O5 W3 2.293(5) 2_556
O6 W3 1.933(5) 2_556
O12 Cu1 2.409(6) .
Cu1 N3 2.009(7) .
Cu1 N2 2.009(7) .
Cu1 N4 2.015(7) .
Cu1 N1 2.031(7) .
Cu2 N5 2.008(7) 2_557
Cu2 N5 2.008(7) .
Cu2 N6 2.031(7) 2_557
Cu2 N6 2.031(7) .
N1 C1 1.486(11) .
N1 H1A 0.9000 .
N1 H1B 0.9000 .
N2 C2 1.480(11) .
N2 H2A 0.9000 .
N2 H2B 0.9000 .
N3 C3 1.491(11) .
N3 H3A 0.9000 .
N3 H3B 0.9000 .
N4 C4 1.475(11) .
N4 H4A 0.9000 .
N4 H4B 0.9000 .
N5 C5 1.489(11) .
N5 H5A 0.9000 .
N5 H5B 0.9000 .
N6 C6 1.494(11) .
N6 H6A 0.9000 .
N6 H6B 0.9000 .
C1 C2 1.515(12) .
C1 H1C 0.9700 .
C1 H1D 0.9700 .
C2 H2C 0.9700 .
C2 H2D 0.9700 .
C3 C4 1.515(12) .
C3 H3C 0.9700 .
C3 H3D 0.9700 .
C4 H4C 0.9700 .
C4 H4D 0.9700 .
C5 C6 1.495(12) .
C5 H5C 0.9700 .
C5 H5D 0.9700 .
C6 H6C 0.9700 .
C6 H6D 0.9700 .
O21 H21V 0.90(9) .
O21 H21W 0.90(8) .
O22 H22V 0.90(8) .
O22 H22W 0.90(11) .
O23 H23V 0.90(10) .
O23 H23W 0.90(9) .
